data_4319413
loop_
_publ_author_name
'Rodolphe Cl\'erac'
'F. Albert Cotton'
'Lee M. Daniels'
'Kim R. Dunbar'
'Carlos A. Murillo'
'Xiaoping Wang'

_publ_section_title
;
 Tuning the Metal-Metal Bonds in the Linear Tricobalt Compound
 Co3(dpa)4Cl2: Bond-Stretch and Spin-State Isomers
;
_journal_name_full 'Inorganic Chemistry'
_journal_page_first 1256
_journal_page_last 1264
_journal_paper_doi 10.1021/ic001068i
_journal_volume 40
_journal_year 2001
_chemical_compound_source synthesis
_chemical_formula_structural Co3(dpa)4Cl2.C6H12
_chemical_formula_sum 'C46 H44 Cl2 Co3 N12'
_chemical_formula_weight 1012.62
_chemical_name_systematic
; 
 ? 
;
_space_group_IT_number 14
_symmetry_cell_setting monoclinic
_symmetry_space_group_name_Hall '-P 2ybc'
_symmetry_space_group_name_H-M 'P 1 21/c 1'
_atom_sites_solution_hydrogens geom
_atom_sites_solution_primary direct
_atom_sites_solution_secondary difmap
_audit_creation_method SHELXL
_cell_angle_alpha 90.00
_cell_angle_beta 90.046(2)
_cell_angle_gamma 90.00
_cell_formula_units_Z 4
_cell_length_a 14.309(2)
_cell_length_b 12.805(2)
_cell_length_c 23.560(3)
_cell_measurement_reflns_used 7291
_cell_measurement_temperature 120(2)
_cell_measurement_theta_max 27.492
_cell_measurement_theta_min 2.303
_cell_volume 4316.8(11)
_computing_cell_refinement SAINT
_computing_data_collection SMART
_computing_data_reduction SAINT
_computing_structure_refinement 'SHELXL-93 (Sheldrick, 1993)'
_computing_structure_solution 'SHELXS-86 (Sheldrick, 1990)'
_diffrn_ambient_temperature 120(2)
_diffrn_measurement_device 'Bruker SMART 1000'
_diffrn_measurement_method \w-scans'
_diffrn_radiation_monochromator graphite
_diffrn_radiation_source 'normal-focus sealed tube'
_diffrn_radiation_type MoK\a
_diffrn_radiation_wavelength 0.71073
_diffrn_reflns_av_R_equivalents 0.0258
_diffrn_reflns_av_sigmaI/netI 0.0304
_diffrn_reflns_limit_h_max 14
_diffrn_reflns_limit_h_min -18
_diffrn_reflns_limit_k_max 16
_diffrn_reflns_limit_k_min -16
_diffrn_reflns_limit_l_max 28
_diffrn_reflns_limit_l_min -30
_diffrn_reflns_number 27087
_diffrn_reflns_theta_max 27.54
_diffrn_reflns_theta_min 1.66
_exptl_absorpt_coefficient_mu 1.314
_exptl_absorpt_correction_T_max 0.7142
_exptl_absorpt_correction_T_min 0.6480
_exptl_absorpt_correction_type multi-scan
_exptl_crystal_colour brown
_exptl_crystal_density_diffrn 1.558
_exptl_crystal_density_meas ?
_exptl_crystal_description block
_exptl_crystal_F_000 2076
_exptl_crystal_size_max 0.38
_exptl_crystal_size_mid 0.36
_exptl_crystal_size_min 0.27
_refine_diff_density_max 0.445
_refine_diff_density_min -0.300
_refine_diff_density_rms 0.065
_refine_ls_extinction_method none
_refine_ls_goodness_of_fit_all 1.020
_refine_ls_goodness_of_fit_obs 1.034
_refine_ls_hydrogen_treatment noref
_refine_ls_matrix_type full
_refine_ls_number_parameters 569
_refine_ls_number_reflns 9798
_refine_ls_number_restraints 0
_refine_ls_restrained_S_all 1.021
_refine_ls_restrained_S_obs 1.034
_refine_ls_R_factor_all 0.0347
_refine_ls_R_factor_obs 0.0270
_refine_ls_shift/esd_max -0.001
_refine_ls_shift/esd_mean 0.000
_refine_ls_structure_factor_coef Fsqd
_refine_ls_weighting_details 'w=1/[\s^2^(Fo^2^)+(0.0344P)^2^+0.5555P] where P=(Fo^2^+2Fc^2^)/3'
_refine_ls_weighting_scheme calc
_refine_ls_wR_factor_all 0.0647
_refine_ls_wR_factor_obs 0.0616
_reflns_number_observed 8727
_reflns_number_total 9799
_reflns_observed_criterion >2sigma(I)
_cod_data_source_file ic001068i_16.cif
_cod_data_source_block s1.C6H12at120K
_cod_depositor_comments
;
The following automatic conversions were performed:

'_exptl_crystal_density_meas' value 'not measured' was changed to '?'
- the value is perceived as not measured.

Automatic conversion script
Id: cif_fix_values 3008 2015-01-20 13:52:24Z robertas 

The following automatic conversions were performed:

'_refine_ls_weighting_scheme' value 'calc
w=1/[\s^2^(Fo^2^)+(0.0344P)^2^+0.5555P] where P=(Fo^2^+2Fc^2^)/3' was
changed to 'calc'. New tag '_refine_ls_weighting_details' was
created. The value of the new tag was set to
'w=1/[\s^2^(Fo^2^)+(0.0344P)^2^+0.5555P] where P=(Fo^2^+2Fc^2^)/3'.

Automatic conversion script
Id: cif_fix_values 3143 2015-03-26 13:38:13Z robertas 
;
_cod_original_cell_volume 4317.0(10)
_cod_database_code 4319413

loop_
_symmetry_equiv_pos_as_xyz
'x, y, z'
'-x, y+1/2, -z+1/2'
'-x, -y, -z'
'x, -y-1/2, z-1/2'

loop_
_atom_site_aniso_label
_atom_site_aniso_U_11
_atom_site_aniso_U_22
_atom_site_aniso_U_33
_atom_site_aniso_U_23
_atom_site_aniso_U_13
_atom_site_aniso_U_12
Co1 0.0137(2) 0.01109(13) 0.01147(13) 0.00072(11) 0.00046(14) 0.00031(11)
Co2 0.01235(12) 0.01088(13) 0.01106(11) 0.00045(12) 0.0003(2) -0.00012(10)
Co3 0.0139(2) 0.01222(13) 0.01277(13) 0.00040(12) -0.00077(15) 0.00037(11)
Cl1 0.0212(3) 0.0133(2) 0.0174(3) -0.0001(2) -0.0002(2) 0.0033(2)
Cl2 0.0221(3) 0.0150(2) 0.0199(3) 0.0002(2) -0.0021(3) 0.0043(2)
N1 0.0153(10) 0.0123(9) 0.0150(9) -0.0006(7) -0.0004(8) -0.0011(8)
N2 0.0135(10) 0.0119(9) 0.0151(9) 0.0005(7) 0.0000(8) 0.0005(8)
N3 0.0160(11) 0.0144(9) 0.0150(9) -0.0010(7) 0.0007(8) 0.0011(8)
N4 0.0168(11) 0.0133(9) 0.0125(9) -0.0007(7) -0.0003(8) 0.0005(8)
N5 0.0139(10) 0.0112(9) 0.0130(8) 0.0007(7) 0.0007(8) -0.0013(8)
N6 0.0148(10) 0.0140(9) 0.0141(9) 0.0002(7) -0.0021(8) -0.0002(7)
N7 0.0130(10) 0.0155(9) 0.0142(9) -0.0006(7) 0.0023(8) 0.0027(8)
N8 0.0152(10) 0.0128(9) 0.0130(9) -0.0010(7) -0.0013(8) -0.0004(8)
N9 0.0176(11) 0.0118(9) 0.0137(9) -0.0024(7) 0.0005(8) 0.0008(8)
N10 0.0173(10) 0.0126(9) 0.0158(9) 0.0026(7) -0.0004(8) -0.0014(8)
N11 0.0158(10) 0.0157(9) 0.0136(9) 0.0012(7) 0.0020(8) -0.0010(8)
N12 0.0171(11) 0.0143(9) 0.0154(9) -0.0011(7) -0.0001(8) 0.0017(8)
C1 0.0155(12) 0.0119(10) 0.0195(11) -0.0005(8) 0.0010(10) 0.0013(9)
C2 0.0218(14) 0.0179(12) 0.0192(12) -0.0037(9) 0.0034(10) 0.0000(10)
C3 0.0237(13) 0.0221(12) 0.0142(11) -0.0029(8) -0.0038(9) -0.0029(10)
C4 0.0185(13) 0.0199(11) 0.0196(11) 0.0000(9) -0.0036(10) 0.0002(10)
C5 0.0144(12) 0.0110(10) 0.0146(10) -0.0003(8) 0.0003(9) -0.0030(9)
C6 0.0166(12) 0.0131(11) 0.0156(11) 0.0007(8) 0.0003(9) 0.0000(9)
C7 0.0190(13) 0.0170(11) 0.0278(13) -0.0055(9) -0.0022(10) -0.0007(10)
C8 0.0163(13) 0.0259(13) 0.0377(15) -0.0091(11) -0.0054(11) -0.0015(10)
C9 0.0161(13) 0.0243(13) 0.044(2) -0.0057(11) -0.0033(12) 0.0058(11)
C10 0.0168(13) 0.0181(12) 0.0273(12) -0.0028(9) 0.0013(10) 0.0043(10)
C11 0.0166(12) 0.0154(11) 0.0187(11) 0.0006(9) -0.0036(10) 0.0024(9)
C12 0.0147(12) 0.0235(12) 0.0232(12) -0.0004(9) 0.0006(10) 0.0042(10)
C13 0.0159(12) 0.0235(13) 0.0189(11) 0.0005(9) 0.0039(10) -0.0027(10)
C14 0.0197(13) 0.0148(11) 0.0183(11) 0.0014(9) 0.0006(10) -0.0017(9)
C15 0.0149(12) 0.0133(11) 0.0132(10) -0.0027(8) -0.0013(9) -0.0006(9)
C16 0.0158(12) 0.0096(10) 0.0160(10) 0.0006(8) -0.0005(9) -0.0027(8)
C17 0.0210(13) 0.0166(11) 0.0175(11) 0.0013(8) 0.0031(10) 0.0003(10)
C18 0.0271(13) 0.0268(12) 0.0151(11) 0.0031(9) 0.0020(11) -0.0021(10)
C19 0.0251(14) 0.0220(12) 0.0195(11) 0.0078(9) -0.0040(10) 0.0007(11)
C20 0.0170(12) 0.0145(11) 0.0209(11) 0.0021(8) -0.0023(10) 0.0014(10)
C21 0.0187(13) 0.0159(11) 0.0173(11) 0.0024(9) 0.0032(10) 0.0041(9)
C22 0.0212(14) 0.0239(12) 0.0136(11) 0.0057(9) -0.0001(10) 0.0053(10)
C23 0.0215(13) 0.0285(13) 0.0133(11) -0.0014(9) -0.0009(10) 0.0026(10)
C24 0.0218(13) 0.0174(12) 0.0166(11) -0.0022(9) -0.0014(10) 0.0006(10)
C25 0.0126(11) 0.0158(11) 0.0135(11) 0.0014(9) 0.0004(9) 0.0007(9)
C26 0.0193(13) 0.0146(11) 0.0099(10) -0.0029(8) 0.0041(9) 0.0005(9)
C27 0.0193(13) 0.0208(12) 0.0171(11) -0.0023(9) -0.0031(10) -0.0001(10)
C28 0.0206(13) 0.0201(12) 0.0239(12) -0.0041(9) -0.0015(10) -0.0070(10)
C29 0.0286(15) 0.0145(11) 0.0217(12) -0.0001(9) -0.0003(11) -0.0040(10)
C30 0.0238(13) 0.0118(10) 0.0181(11) -0.0002(8) -0.0019(10) 0.0001(9)
C31 0.0238(14) 0.0164(11) 0.0222(12) 0.0009(9) -0.0008(10) -0.0008(10)
C32 0.029(2) 0.0154(12) 0.0331(14) 0.0013(10) 0.0024(12) -0.0067(11)
C33 0.0245(14) 0.0248(13) 0.0295(13) 0.0022(10) 0.0063(11) -0.0084(11)
C34 0.0188(13) 0.0239(13) 0.0205(12) 0.0015(9) 0.0026(10) -0.0009(10)
C35 0.0156(12) 0.0160(11) 0.0140(11) 0.0031(8) -0.0020(9) -0.0011(9)
C36 0.0143(12) 0.0177(11) 0.0156(11) -0.0004(9) 0.0001(9) -0.0008(9)
C37 0.0216(14) 0.0228(13) 0.0176(12) 0.0023(9) 0.0016(10) -0.0021(10)
C38 0.0239(14) 0.0338(14) 0.0127(11) -0.0024(10) 0.0031(10) -0.0034(11)
C39 0.0231(15) 0.0273(13) 0.0206(12) -0.0079(10) -0.0024(11) 0.0057(11)
C40 0.0209(14) 0.0184(12) 0.0207(12) -0.0036(9) -0.0024(11) 0.0027(10)
C1S 0.032(2) 0.062(2) 0.053(2) -0.030(2) -0.0094(15) 0.015(2)
C2S 0.041(2) 0.094(3) 0.073(3) -0.048(2) -0.024(2) 0.033(2)
C3S 0.030(2) 0.080(3) 0.045(2) -0.017(2) -0.005(2) -0.005(2)
C4S 0.044(2) 0.050(2) 0.037(2) -0.0159(13) -0.005(2) -0.005(2)
C5S 0.042(2) 0.037(2) 0.035(2) -0.0101(12) -0.0055(14) 0.0078(14)
C6S 0.029(2) 0.034(2) 0.037(2) -0.0089(13) -0.0054(13) 0.0038(12)

loop_
_atom_site_label
_atom_site_type_symbol
_atom_site_fract_x
_atom_site_fract_y
_atom_site_fract_z
_atom_site_U_iso_or_equiv
_atom_site_thermal_displace_type
_atom_site_occupancy
_atom_site_calc_flag
_atom_site_refinement_flags
_atom_site_disorder_group
Co1 Co 0.32800(2) 0.58039(2) 0.353294(13) 0.01209(7) Uani 1 d . .
Co2 Co 0.25440(2) 0.74109(2) 0.350330(10) 0.01143(6) Uani 1 d . .
Co3 Co 0.17633(2) 0.90035(2) 0.351060(13) 0.01296(7) Uani 1 d . .
Cl1 Cl 0.40521(4) 0.41100(4) 0.35917(2) 0.01732(12) Uani 1 d . .
Cl2 Cl 0.09704(4) 1.06958(4) 0.35166(3) 0.01901(11) Uani 1 d . .
N1 N 0.28035(14) 0.56355(14) 0.27511(8) 0.0142(4) Uani 1 d . .
N2 N 0.16882(15) 0.68814(13) 0.29593(7) 0.0135(4) Uani 1 d . .
N3 N 0.06770(14) 0.81993(14) 0.32341(8) 0.0151(4) Uani 1 d . .
N4 N 0.43613(14) 0.65434(14) 0.31831(8) 0.0142(4) Uani 1 d . .
N5 N 0.33523(14) 0.78636(14) 0.29096(7) 0.0127(4) Uani 1 d . .
N6 N 0.22019(14) 0.90573(14) 0.27070(8) 0.0143(4) Uani 1 d . .
N7 N 0.36593(14) 0.62445(14) 0.43106(8) 0.0142(4) Uani 1 d . .
N8 N 0.33891(15) 0.79495(14) 0.40411(8) 0.0137(4) Uani 1 d . .
N9 N 0.29828(14) 0.96018(14) 0.37461(8) 0.0144(4) Uani 1 d . .
N10 N 0.20897(14) 0.52489(14) 0.38271(8) 0.0152(4) Uani 1 d . .
N11 N 0.1742(2) 0.69380(14) 0.40996(8) 0.0150(4) Uani 1 d . .
N12 N 0.14133(14) 0.86657(14) 0.43127(8) 0.0156(4) Uani 1 d . .
C1 C 0.3284(2) 0.5042(2) 0.23736(9) 0.0156(5) Uani 1 d . .
H1A H 0.3819(2) 0.4675(2) 0.25048(9) 0.019 Uiso 1 calc R .
C2 C 0.3039(2) 0.4943(2) 0.18136(10) 0.0196(5) Uani 1 d . .
H2A H 0.3388(2) 0.4513(2) 0.15629(10) 0.024 Uiso 1 calc R .
C3 C 0.2260(2) 0.5495(2) 0.16252(9) 0.0200(5) Uani 1 d . .
H3A H 0.2069(2) 0.5445(2) 0.12399(9) 0.024 Uiso 1 calc R .
C4 C 0.1765(2) 0.6114(2) 0.19976(10) 0.0193(5) Uani 1 d . .
H4A H 0.1232(2) 0.6488(2) 0.18690(10) 0.023 Uiso 1 calc R .
C5 C 0.2049(2) 0.6193(2) 0.25681(9) 0.0133(4) Uani 1 d . .
C6 C 0.0801(2) 0.7270(2) 0.29490(10) 0.0151(5) Uani 1 d . .
C7 C 0.0031(2) 0.6771(2) 0.27014(11) 0.0212(5) Uani 1 d . .
H7A H 0.0115(2) 0.6129(2) 0.25060(11) 0.025 Uiso 1 calc R .
C8 C -0.0842(2) 0.7205(2) 0.27399(12) 0.0267(6) Uani 1 d . .
H8A H -0.1360(2) 0.6875(2) 0.25620(12) 0.032 Uiso 1 calc R .
C9 C -0.0968(2) 0.8131(2) 0.30408(12) 0.0281(6) Uani 1 d . .
H9A H -0.1570(2) 0.8436(2) 0.30771(12) 0.034 Uiso 1 calc R .
C10 C -0.0203(2) 0.8587(2) 0.32818(10) 0.0207(5) Uani 1 d . .
H10A H -0.0290(2) 0.9209(2) 0.34945(10) 0.025 Uiso 1 calc R .
C11 C 0.5225(2) 0.6118(2) 0.31958(9) 0.0169(5) Uani 1 d . .
H11A H 0.5320(2) 0.5514(2) 0.34222(9) 0.020 Uiso 1 calc R .
C12 C 0.5980(2) 0.6515(2) 0.28964(10) 0.0205(5) Uani 1 d . .
H12A H 0.6571(2) 0.6177(2) 0.29057(10) 0.025 Uiso 1 calc R .
C13 C 0.5847(2) 0.7421(2) 0.25828(10) 0.0194(5) Uani 1 d . .
H13A H 0.6348(2) 0.7712(2) 0.23712(10) 0.023 Uiso 1 calc R .
C14 C 0.4990(2) 0.7891(2) 0.25809(10) 0.0176(5) Uani 1 d . .
H14A H 0.4903(2) 0.8525(2) 0.23783(10) 0.021 Uiso 1 calc R .
C15 C 0.4229(2) 0.7441(2) 0.28787(9) 0.0138(5) Uani 1 d . .
C16 C 0.2950(2) 0.8496(2) 0.25141(9) 0.0138(5) Uani 1 d . .
C17 C 0.3189(2) 0.8504(2) 0.19286(9) 0.0184(5) Uani 1 d . .
H17A H 0.3721(2) 0.8131(2) 0.17981(9) 0.022 Uiso 1 calc R .
C18 C 0.2646(2) 0.9052(2) 0.15545(10) 0.0230(5) Uani 1 d . .
H18A H 0.2794(2) 0.9055(2) 0.11615(10) 0.028 Uiso 1 calc R .
C19 C 0.1876(2) 0.9607(2) 0.17527(10) 0.0222(5) Uani 1 d . .
H19A H 0.1494(2) 0.9993(2) 0.14982(10) 0.027 Uiso 1 calc R .
C20 C 0.1679(2) 0.9585(2) 0.23247(9) 0.0175(5) Uani 1 d . .
H20A H 0.1149(2) 0.9960(2) 0.24571(9) 0.021 Uiso 1 calc R .
C21 C 0.3838(2) 0.5531(2) 0.47175(10) 0.0173(5) Uani 1 d . .
H21A H 0.3759(2) 0.4813(2) 0.46299(10) 0.021 Uiso 1 calc R .
C22 C 0.4131(2) 0.5801(2) 0.52541(10) 0.0196(5) Uani 1 d . .
H22A H 0.4264(2) 0.5278(2) 0.55289(10) 0.023 Uiso 1 calc R .
C23 C 0.4231(2) 0.6858(2) 0.53868(10) 0.0211(5) Uani 1 d . .
H23A H 0.4450(2) 0.7064(2) 0.57508(10) 0.025 Uiso 1 calc R .
C24 C 0.4012(2) 0.7591(2) 0.49906(10) 0.0186(5) Uani 1 d . .
H24A H 0.4061(2) 0.8312(2) 0.50811(10) 0.022 Uiso 1 calc R .
C25 C 0.3712(2) 0.7281(2) 0.44446(10) 0.0139(5) Uani 1 d . .
C26 C 0.3636(2) 0.8981(2) 0.39972(9) 0.0146(5) Uani 1 d . .
C27 C 0.4517(2) 0.9390(2) 0.41410(10) 0.0191(5) Uani 1 d . .
H27A H 0.4966(2) 0.8960(2) 0.43248(10) 0.023 Uiso 1 calc R .
C28 C 0.4730(2) 1.0412(2) 0.40159(10) 0.0215(5) Uani 1 d . .
H28A H 0.5327(2) 1.0687(2) 0.41101(10) 0.026 Uiso 1 calc R .
C29 C 0.4068(2) 1.1040(2) 0.37510(10) 0.0216(5) Uani 1 d . .
H29A H 0.4198(2) 1.1749(2) 0.36635(10) 0.026 Uiso 1 calc R .
C30 C 0.3217(2) 1.0601(2) 0.36199(9) 0.0179(5) Uani 1 d . .
H30A H 0.2769(2) 1.1023(2) 0.34301(9) 0.022 Uiso 1 calc R .
C31 C 0.1818(2) 0.4253(2) 0.37298(10) 0.0208(5) Uani 1 d . .
H31A H 0.2232(2) 0.3805(2) 0.35294(10) 0.025 Uiso 1 calc R .
C32 C 0.0977(2) 0.3854(2) 0.39049(11) 0.0260(6) Uani 1 d . .
H32A H 0.0811(2) 0.3150(2) 0.38267(11) 0.031 Uiso 1 calc R .
C33 C 0.0368(2) 0.4515(2) 0.42033(11) 0.0263(6) Uani 1 d . .
H33A H -0.0213(2) 0.4258(2) 0.43382(11) 0.032 Uiso 1 calc R .
C34 C 0.0618(2) 0.5536(2) 0.42989(10) 0.0211(5) Uani 1 d . .
H34A H 0.0206(2) 0.5986(2) 0.44992(10) 0.025 Uiso 1 calc R .
C35 C 0.1485(2) 0.5917(2) 0.41000(9) 0.0152(5) Uani 1 d . .
C36 C 0.1436(2) 0.7651(2) 0.44927(10) 0.0159(5) Uani 1 d . .
C37 C 0.1234(2) 0.7396(2) 0.50605(10) 0.0206(5) Uani 1 d . .
H37A H 0.1286(2) 0.6694(2) 0.51864(10) 0.025 Uiso 1 calc R .
C38 C 0.0961(2) 0.8167(2) 0.54345(10) 0.0235(5) Uani 1 d . .
H38A H 0.0800(2) 0.7997(2) 0.58145(10) 0.028 Uiso 1 calc R .
C39 C 0.0926(2) 0.9199(2) 0.52462(10) 0.0237(6) Uani 1 d . .
H39A H 0.0741(2) 0.9745(2) 0.54947(10) 0.028 Uiso 1 calc R .
C40 C 0.1166(2) 0.9407(2) 0.46937(10) 0.0200(5) Uani 1 d . .
H40A H 0.1157(2) 1.0114(2) 0.45713(10) 0.024 Uiso 1 calc R .
C1S C -0.2737(2) 0.6789(3) 0.41343(14) 0.0491(9) Uani 1 d . .
H1SA H -0.2910(2) 0.6110(3) 0.39630(14) 0.059 Uiso 1 calc R .
H1SB H -0.2593(2) 0.7280(3) 0.38218(14) 0.059 Uiso 1 calc R .
C2S C -0.1885(3) 0.6648(3) 0.4494(2) 0.0696(13) Uani 1 d . .
H2SA H -0.1355(3) 0.6434(3) 0.4251(2) 0.083 Uiso 1 calc R .
H2SB H -0.1999(3) 0.6084(3) 0.4773(2) 0.083 Uiso 1 calc R .
C3S C -0.1629(2) 0.7649(3) 0.48091(15) 0.0515(9) Uani 1 d . .
H3SA H -0.1091(2) 0.7517(3) 0.50635(15) 0.062 Uiso 1 calc R .
H3SB H -0.1447(2) 0.8194(3) 0.45331(15) 0.062 Uiso 1 calc R .
C4S C -0.2456(2) 0.8021(3) 0.51537(12) 0.0440(8) Uani 1 d . .
H4SA H -0.2604(2) 0.7495(3) 0.54483(12) 0.053 Uiso 1 calc R .
H4SB H -0.2290(2) 0.8681(3) 0.53480(12) 0.053 Uiso 1 calc R .
C5S C -0.3307(2) 0.8197(2) 0.47884(12) 0.0379(7) Uani 1 d . .
H5SA H -0.3179(2) 0.8764(2) 0.45129(12) 0.046 Uiso 1 calc R .
H5SB H -0.3838(2) 0.8417(2) 0.50295(12) 0.046 Uiso 1 calc R .
C6S C -0.3562(2) 0.7206(2) 0.44718(13) 0.0336(6) Uani 1 d . .
H6SA H -0.4088(2) 0.7352(2) 0.42105(13) 0.040 Uiso 1 calc R .
H6SB H -0.3769(2) 0.6670(2) 0.47467(13) 0.040 Uiso 1 calc R .

loop_
_atom_type_symbol
_atom_type_description
_atom_type_scat_dispersion_real
_atom_type_scat_dispersion_imag
_atom_type_scat_source
C C 0.0033 0.0016 'International Tables Vol C Tables 4.2.6.8 and 6.1.1.4'
H H 0.0000 0.0000 'International Tables Vol C Tables 4.2.6.8 and 6.1.1.4'
N N 0.0061 0.0033 'International Tables Vol C Tables 4.2.6.8 and 6.1.1.4'
Cl Cl 0.1484 0.1585 'International Tables Vol C Tables 4.2.6.8 and 6.1.1.4'
Co Co 0.3494 0.9721 'International Tables Vol C Tables 4.2.6.8 and 6.1.1.4'

loop_
_geom_angle_atom_site_label_1
_geom_angle_atom_site_label_2
_geom_angle_atom_site_label_3
_geom_angle
_geom_angle_site_symmetry_1
_geom_angle_site_symmetry_3
_geom_angle_publ_flag
Co1 Co2 Co3 177.31(2) . . y
Co2 Co1 Cl1 178.47(2) . . y
Co2 Co3 Cl2 178.92(2) . . y
N1 Co1 N4 86.20(8) . . y
N1 Co1 N7 169.15(7) . . y
N1 Co1 N10 89.47(8) . . y
N4 Co1 N7 91.99(8) . . y
N4 Co1 N10 170.99(8) . . y
N7 Co1 N10 90.78(8) . . y
N2 Co2 N5 90.26(7) . . y
N2 Co2 N8 179.44(7) . . y
N2 Co2 N11 89.76(8) . . y
N5 Co2 N8 89.58(8) . . y
N5 Co2 N11 179.18(8) . . y
N8 Co2 N11 90.40(8) . . y
N3 Co3 N6 87.31(8) . . y
N3 Co3 N9 170.17(8) . . y
N3 Co3 N12 90.07(8) . . y
N6 Co3 N9 88.56(8) . . y
N6 Co3 N12 168.95(8) . . y
N9 Co3 N12 92.30(8) . . y
N1 Co1 Cl1 96.43(6) . . y
N4 Co1 Cl1 95.41(6) . . y
N7 Co1 Cl1 94.39(6) . . y
N10 Co1 Cl1 92.92(6) . . y
N3 Co3 Cl2 95.68(6) . . y
N6 Co3 Cl2 96.95(6) . . y
N9 Co3 Cl2 93.68(5) . . y
N12 Co3 Cl2 93.98(6) . . y
N10 Co1 Co2 86.43(6) . . ?
N1 Co1 Co2 84.96(6) . . ?
N7 Co1 Co2 84.23(5) . . ?
N4 Co1 Co2 85.32(5) . . ?
N8 Co2 Co1 90.77(6) . . ?
N2 Co2 Co1 89.77(6) . . ?
N5 Co2 Co1 90.93(6) . . ?
N11 Co2 Co1 88.26(6) . . ?
N8 Co2 Co3 88.97(6) . . ?
N2 Co2 Co3 90.50(6) . . ?
N5 Co2 Co3 91.75(6) . . ?
N11 Co2 Co3 89.07(6) . . ?
N3 Co3 Co2 85.31(6) . . ?
N9 Co3 Co2 85.32(5) . . ?
N6 Co3 Co2 82.64(5) . . ?
N12 Co3 Co2 86.45(6) . . ?
C1 N1 C5 119.2(2) . . ?
C1 N1 Co1 119.8(2) . . ?
C5 N1 Co1 120.66(15) . . ?
C6 N2 C5 124.9(2) . . ?
C6 N2 Co2 118.80(15) . . ?
C5 N2 Co2 116.0(2) . . ?
C10 N3 C6 118.4(2) . . ?
C10 N3 Co3 120.8(2) . . ?
C6 N3 Co3 120.6(2) . . ?
C11 N4 C15 118.5(2) . . ?
C11 N4 Co1 120.65(15) . . ?
C15 N4 Co1 120.6(2) . . ?
C16 N5 C15 125.9(2) . . ?
C16 N5 Co2 115.2(2) . . ?
C15 N5 Co2 118.41(15) . . ?
C20 N6 C16 118.4(2) . . ?
C20 N6 Co3 118.3(2) . . ?
C16 N6 Co3 122.93(15) . . ?
C21 N7 C25 118.9(2) . . ?
C21 N7 Co1 120.90(15) . . ?
C25 N7 Co1 120.17(15) . . ?
C25 N8 C26 124.9(2) . . ?
C25 N8 Co2 117.24(15) . . ?
C26 N8 Co2 117.9(2) . . ?
C30 N9 C26 118.5(2) . . ?
C30 N9 Co3 121.4(2) . . ?
C26 N9 Co3 119.93(15) . . ?
C31 N10 C35 119.0(2) . . ?
C31 N10 Co1 121.9(2) . . ?
C35 N10 Co1 118.92(15) . . ?
C35 N11 C36 123.6(2) . . ?
C35 N11 Co2 117.89(15) . . ?
C36 N11 Co2 118.48(15) . . ?
C40 N12 C36 117.8(2) . . ?
C40 N12 Co3 122.7(2) . . ?
C36 N12 Co3 119.5(2) . . ?
N1 C1 C2 123.6(2) . . ?
C1 C2 C3 117.6(2) . . ?
C4 C3 C2 120.0(2) . . ?
C3 C4 C5 120.1(2) . . ?
N1 C5 N2 114.9(2) . . ?
N1 C5 C4 119.4(2) . . ?
N2 C5 C4 125.3(2) . . ?
N2 C6 N3 115.2(2) . . ?
N2 C6 C7 124.9(2) . . ?
N3 C6 C7 119.7(2) . . ?
C8 C7 C6 120.3(2) . . ?
C7 C8 C9 119.8(2) . . ?
C10 C9 C8 118.2(2) . . ?
N3 C10 C9 123.6(2) . . ?
N4 C11 C12 123.6(2) . . ?
C11 C12 C13 118.0(2) . . ?
C14 C13 C12 119.5(2) . . ?
C13 C14 C15 120.6(2) . . ?
N4 C15 N5 115.5(2) . . ?
N4 C15 C14 119.7(2) . . ?
N5 C15 C14 124.7(2) . . ?
N5 C16 N6 114.6(2) . . ?
N5 C16 C17 124.5(2) . . ?
N6 C16 C17 120.5(2) . . ?
C18 C17 C16 119.4(2) . . ?
C17 C18 C19 119.7(2) . . ?
C20 C19 C18 118.8(2) . . ?
N6 C20 C19 123.2(2) . . ?
N7 C21 C22 122.8(2) . . ?
C21 C22 C23 118.7(2) . . ?
C24 C23 C22 119.5(2) . . ?
C23 C24 C25 120.0(2) . . ?
N8 C25 N7 115.6(2) . . ?
N8 C25 C24 124.2(2) . . ?
N7 C25 C24 120.0(2) . . ?
N9 C26 N8 114.7(2) . . ?
N9 C26 C27 120.1(2) . . ?
N8 C26 C27 124.9(2) . . ?
C28 C27 C26 120.1(2) . . ?
C27 C28 C29 119.6(2) . . ?
C30 C29 C28 117.9(2) . . ?
N9 C30 C29 123.7(2) . . ?
N10 C31 C32 123.5(2) . . ?
C31 C32 C33 118.1(2) . . ?
C34 C33 C32 119.7(2) . . ?
C33 C34 C35 120.2(2) . . ?
N11 C35 N10 115.3(2) . . ?
N11 C35 C34 124.8(2) . . ?
N10 C35 C34 119.5(2) . . ?
N12 C36 N11 115.5(2) . . ?
N12 C36 C37 120.7(2) . . ?
N11 C36 C37 123.6(2) . . ?
C38 C37 C36 120.0(2) . . ?
C37 C38 C39 119.0(2) . . ?
C40 C39 C38 118.5(2) . . ?
N12 C40 C39 123.9(2) . . ?
C2S C1S C6S 112.2(3) . . ?
C1S C2S C3S 111.7(3) . . ?
C4S C3S C2S 109.8(3) . . ?
C5S C4S C3S 111.9(2) . . ?
C4S C5S C6S 110.5(2) . . ?
C5S C6S C1S 111.4(3) . . ?

loop_
_geom_bond_atom_site_label_1
_geom_bond_atom_site_label_2
_geom_bond_distance
_geom_bond_site_symmetry_2
_geom_bond_publ_flag
Co1 Co2 2.3127(5) . y
Co2 Co3 2.3253(5) . y
Co1 Cl1 2.4381(6) . y
Co3 Cl2 2.4462(6) . y
Co1 N1 1.976(2) . y
Co1 N4 1.993(2) . y
Co1 N7 1.992(2) . y
Co1 N10 1.972(2) . y
Co2 N2 1.897(2) . y
Co2 N5 1.906(2) . y
Co2 N8 1.882(2) . y
Co2 N11 1.913(2) . y
Co3 N3 1.975(2) . y
Co3 N6 1.996(2) . y
Co3 N9 1.985(2) . y
Co3 N12 2.003(2) . y
N1 C1 1.357(3) . ?
N1 C5 1.364(3) . ?
N2 C6 1.364(3) . ?
N2 C5 1.376(3) . ?
N3 C10 1.358(3) . ?
N3 C6 1.377(3) . ?
N4 C11 1.350(3) . ?
N4 C15 1.368(3) . ?
N5 C16 1.362(3) . ?
N5 C15 1.369(3) . ?
N6 C20 1.352(3) . ?
N6 C16 1.367(3) . ?
N7 C21 1.348(3) . ?
N7 C25 1.366(3) . ?
N8 C25 1.360(3) . ?
N8 C26 1.371(3) . ?
N9 C30 1.356(3) . ?
N9 C26 1.363(3) . ?
N10 C31 1.353(3) . ?
N10 C35 1.376(3) . ?
N11 C35 1.358(3) . ?
N11 C36 1.372(3) . ?
N12 C40 1.354(3) . ?
N12 C36 1.367(3) . ?
C1 C2 1.371(3) . ?
C2 C3 1.393(3) . ?
C3 C4 1.378(3) . ?
C4 C5 1.407(3) . ?
C6 C7 1.400(3) . ?
C7 C8 1.371(3) . ?
C8 C9 1.393(3) . ?
C9 C10 1.364(4) . ?
C11 C12 1.388(3) . ?
C12 C13 1.389(3) . ?
C13 C14 1.365(3) . ?
C14 C15 1.418(3) . ?
C16 C17 1.422(3) . ?
C17 C18 1.368(3) . ?
C18 C19 1.392(4) . ?
C19 C20 1.378(3) . ?
C21 C22 1.376(3) . ?
C22 C23 1.397(3) . ?
C23 C24 1.360(3) . ?
C24 C25 1.413(3) . ?
C26 C27 1.406(3) . ?
C27 C28 1.376(3) . ?
C28 C29 1.391(4) . ?
C29 C30 1.375(4) . ?
C31 C32 1.371(4) . ?
C32 C33 1.405(4) . ?
C33 C34 1.373(3) . ?
C34 C35 1.414(3) . ?
C36 C37 1.407(3) . ?
C37 C38 1.380(3) . ?
C38 C39 1.394(4) . ?
C39 C40 1.372(3) . ?
C1S C2S 1.496(5) . ?
C1S C6S 1.521(4) . ?
C2S C3S 1.525(5) . ?
C3S C4S 1.513(4) . ?
C4S C5S 1.507(4) . ?
C5S C6S 1.516(4) . ?
